data_4301514
loop_
_publ_author_name
'Min Kyung Kim'
'Vinna Jo'
'Il-Wun Shim'
'Kang Min Ok'

_publ_contact_author_address
;
Department of Chemistry
Chung-Ang University
Seoul
155-756
Republic of Korea
;
_publ_contact_author_email kmok@cau.ac.kr
_publ_contact_author_fax 82(2)8254736
_publ_contact_author_name 'Ok, Kang Min'
_publ_contact_author_phone 82(2)8205197
_publ_section_title
;
New Inorganic Helical Chain: Synthesis, Structure, Characterization, and
Interconversion of BaGa2O2(OH)4
;
_journal_name_full 'Inorganic Chemistry'
_journal_page_first 1275
_journal_page_last 1277
_journal_paper_doi 10.1021/ic802187w
_journal_volume 48
_journal_year 2009
_chemical_formula_sum 'Ba Ga2 H4 O6'
_chemical_formula_weight 376.81
_chemical_name_systematic
;
Barium Gallium Oxide Hydroxide
;
_space_group_IT_number 61
_symmetry_cell_setting orthorhombic
_symmetry_space_group_name_Hall '-P 2ac 2ab'
_symmetry_space_group_name_H-M 'P b c a'
_atom_sites_solution_primary direct
_atom_sites_solution_secondary difmap
_cell_angle_alpha 90
_cell_angle_beta 90
_cell_angle_gamma 90
_cell_formula_units_Z 8
_cell_length_a 12.586(2)
_cell_length_b 7.4091(14)
_cell_length_c 13.042(3)
_cell_measurement_temperature 298.0(2)
_cell_volume 1216.2(4)
_computing_structure_refinement 'SHELXL-97 (Sheldrick, 1997)'
_diffrn_ambient_temperature 298.0(2)
_diffrn_measured_fraction_theta_full 0.997
_diffrn_measured_fraction_theta_max 0.958
_diffrn_radiation_monochromator graphite
_diffrn_radiation_type MoK\a
_diffrn_radiation_wavelength 0.71073
_diffrn_reflns_av_R_equivalents 0.0513
_diffrn_reflns_av_unetI/netI 0.0254
_diffrn_reflns_limit_h_max 11
_diffrn_reflns_limit_h_min -15
_diffrn_reflns_limit_k_max 9
_diffrn_reflns_limit_k_min -9
_diffrn_reflns_limit_l_max 16
_diffrn_reflns_limit_l_min -16
_diffrn_reflns_number 6847
_diffrn_reflns_theta_full 28
_diffrn_reflns_theta_max 28
_diffrn_reflns_theta_min 3.12
_exptl_absorpt_coefficient_mu 15.161
_exptl_absorpt_correction_T_max 0.73
_exptl_absorpt_correction_T_min 0.58
_exptl_absorpt_correction_type psi-scan
_exptl_absorpt_process_details '(North et al., 1968)'
_exptl_crystal_colour Colorless
_exptl_crystal_density_diffrn 4.116
_exptl_crystal_density_method 'not measured'
_exptl_crystal_description block
_exptl_crystal_F_000 1360
_exptl_crystal_size_max 0.06
_exptl_crystal_size_mid 0.03
_exptl_crystal_size_min 0.02
_refine_diff_density_max 2.142
_refine_diff_density_min -0.944
_refine_diff_density_rms 0.218
_refine_ls_extinction_coef 0.0089(4)
_refine_ls_extinction_expression Fc^*^=kFc[1+0.001xFc^2^\l^3^/sin(2\q)]^-1/4^
_refine_ls_extinction_method SHELXL
_refine_ls_goodness_of_fit_ref 1.126
_refine_ls_matrix_type full
_refine_ls_number_parameters 83
_refine_ls_number_reflns 1406
_refine_ls_number_restraints 0
_refine_ls_restrained_S_all 1.126
_refine_ls_R_factor_all 0.0273
_refine_ls_R_factor_gt 0.0255
_refine_ls_shift/su_max 0
_refine_ls_shift/su_mean 0
_refine_ls_structure_factor_coef Fsqd
_refine_ls_weighting_details 'calc w=1/[\s^2^(Fo^2^)+(0.0342P)^2^+5.2774P] where P=(Fo^2^+2Fc^2^)/3'
_refine_ls_weighting_scheme calc
_refine_ls_wR_factor_gt 0.0656
_refine_ls_wR_factor_ref 0.0667
_reflns_number_gt 1334
_reflns_number_total 1406
_reflns_threshold_expression >2\(I)
_cod_data_source_file ic802187w_si_002_1.cif
_cod_data_source_block BaGa2O2(OH)4
_cod_depositor_comments
;
The following automatic conversions were performed:
'_symmetry_cell_setting' value 'Orthorhombic' changed to 'orthorhombic'
according to '/home/saulius/struct/CIF-dictionaries/cif_core.dic'
dictionary named 'cif_core.dic' version 2.4.1 from
2010-06-29.

'_exptl_absorpt_correction_type' value 'Psi-scan' changed to
'psi-scan' according to
'/home/saulius/struct/CIF-dictionaries/cif_core.dic' dictionary named
'cif_core.dic' version 2.4.1 from 2010-06-29.

Automatic conversion script
Id: cif_fix_enum 1527 2010-12-29 10:47:43Z saulius 
;
_cod_original_cell_volume 1216.1(4)
_cod_database_code 4301514

loop_
_symmetry_equiv_pos_as_xyz
'x, y, z'
'-x+1/2, -y, z+1/2'
'-x, y+1/2, -z+1/2'
'x+1/2, -y+1/2, -z'
'-x, -y, -z'
'x-1/2, y, -z-1/2'
'x, -y-1/2, z-1/2'
'-x-1/2, y-1/2, z'

loop_
_atom_site_label
_atom_site_type_symbol
_atom_site_fract_x
_atom_site_fract_y
_atom_site_fract_z
_atom_site_U_iso_or_equiv
_atom_site_adp_type
_atom_site_occupancy
_atom_site_symmetry_multiplicity
_atom_site_calc_flag
_atom_site_refinement_flags
_atom_site_disorder_assembly
_atom_site_disorder_group
Ba1 Ba 0.34321(2) 0.10681(3) 0.42373(2) 0.01462(13) Uani 1 1 d . . .
Ga1 Ga 0.35515(4) -0.22714(6) 0.16660(4) 0.01231(14) Uani 1 1 d . . .
Ga2 Ga 0.01332(4) 0.11883(6) 0.35072(4) 0.01194(15) Uani 1 1 d . . .
O1 O -0.1069(3) -0.0069(4) 0.3813(3) 0.0173(6) Uani 1 1 d . . .
O2 O 0.4663(3) -0.3648(4) 0.2121(2) 0.0172(6) Uani 1 1 d . . .
O3 O 0.2669(3) -0.1874(5) 0.2795(3) 0.0210(7) Uani 1 1 d . . .
O4 O 0.2795(3) -0.3348(5) 0.0616(2) 0.0180(6) Uani 1 1 d . . .
O5 O 0.1254(3) 0.0005(5) 0.4129(2) 0.0180(6) Uani 1 1 d . . .
O6 O 0.5082(3) -0.1576(4) 0.4129(2) 0.0174(6) Uani 1 1 d . . .

loop_
_atom_site_aniso_label
_atom_site_aniso_U_11
_atom_site_aniso_U_22
_atom_site_aniso_U_33
_atom_site_aniso_U_23
_atom_site_aniso_U_13
_atom_site_aniso_U_12
Ba1 0.01209(18) 0.01621(18) 0.01557(18) 0.00020(8) -0.00048(8) 0.00108(8)
Ga1 0.0116(2) 0.0136(2) 0.0118(2) 0.00025(17) -0.00059(16) -0.00004(15)
Ga2 0.0104(2) 0.0136(2) 0.0119(2) -0.00011(15) 0.00092(17) -0.00065(15)
O1 0.0149(15) 0.0138(14) 0.0234(16) -0.0035(12) 0.0040(12) -0.0031(12)
O2 0.0201(16) 0.0225(16) 0.0090(14) -0.0007(11) -0.0030(12) 0.0077(13)
O3 0.0195(16) 0.0288(17) 0.0146(15) 0.0019(13) 0.0062(13) 0.0031(13)
O4 0.0152(15) 0.0236(16) 0.0151(15) -0.0032(13) 0.0001(12) -0.0052(12)
O5 0.0118(14) 0.0223(17) 0.0200(16) -0.0009(12) 0.0000(12) 0.0040(12)
O6 0.0212(16) 0.0133(14) 0.0177(16) -0.0031(12) -0.0001(12) -0.0001(13)

loop_
_atom_type_symbol
_atom_type_description
_atom_type_scat_dispersion_real
_atom_type_scat_dispersion_imag
_atom_type_scat_source
O O 0.0106 0.006 'International Tables Vol C Tables 4.2.6.8 and 6.1.1.4'
H H 0 0 'International Tables Vol C Tables 4.2.6.8 and 6.1.1.4'
Ga Ga 0.2307 1.6083 'International Tables Vol C Tables 4.2.6.8 and 6.1.1.4'
Ba Ba -0.3244 2.2819 'International Tables Vol C Tables 4.2.6.8 and 6.1.1.4'

loop_
_geom_angle_atom_site_label_1
_geom_angle_atom_site_label_2
_geom_angle_atom_site_label_3
_geom_angle
_geom_angle_site_symmetry_1
_geom_angle_site_symmetry_3
_geom_angle_publ_flag
O3 Ba1 O4 132.85(9) 8_665 7_556 ?
O3 Ba1 O5 68.94(10) 8_665 . ?
O4 Ba1 O5 63.97(9) 7_556 . ?
O3 Ba1 O6 134.61(10) 8_665 . ?
O4 Ba1 O6 75.39(9) 7_556 . ?
O5 Ba1 O6 120.40(10) . . ?
O3 Ba1 O6 139.04(10) 8_665 5_656 ?
O4 Ba1 O6 78.73(10) 7_556 5_656 ?
O5 Ba1 O6 134.49(9) . 5_656 ?
O6 Ba1 O6 69.61(11) . 5_656 ?
O3 Ba1 O4 80.54(10) 8_665 2 ?
O4 Ba1 O4 82.53(7) 7_556 2 ?
O5 Ba1 O4 71.40(9) . 2 ?
O6 Ba1 O4 144.46(9) . 2 ?
O6 Ba1 O4 79.08(9) 5_656 2 ?
O3 Ba1 O5 59.55(9) 8_665 8_665 ?
O4 Ba1 O5 140.97(9) 7_556 8_665 ?
O5 Ba1 O5 113.53(9) . 8_665 ?
O6 Ba1 O5 125.35(9) . 8_665 ?
O6 Ba1 O5 79.51(9) 5_656 8_665 ?
O4 Ba1 O5 61.73(9) 2 8_665 ?
O3 Ba1 O2 87.73(10) 8_665 3_655 ?
O4 Ba1 O2 131.06(9) 7_556 3_655 ?
O5 Ba1 O2 139.49(9) . 3_655 ?
O6 Ba1 O2 55.67(9) . 3_655 ?
O6 Ba1 O2 84.71(9) 5_656 3_655 ?
O4 Ba1 O2 138.69(9) 2 3_655 ?
O5 Ba1 O2 78.14(9) 8_665 3_655 ?
O3 Ba1 O3 79.49(7) 8_665 . ?
O4 Ba1 O3 77.98(10) 7_556 . ?
O5 Ba1 O3 57.82(9) . . ?
O6 Ba1 O3 72.98(9) . . ?
O6 Ba1 O3 139.74(9) 5_656 . ?
O4 Ba1 O3 129.16(9) 2 . ?
O5 Ba1 O3 136.35(9) 8_665 . ?
O2 Ba1 O3 86.40(9) 3_655 . ?
O3 Ba1 Ba1 101.31(7) 8_665 8_655 ?
O4 Ba1 Ba1 40.84(7) 7_556 8_655 ?
O5 Ba1 Ba1 41.70(7) . 8_655 ?
O6 Ba1 Ba1 79.04(7) . 8_655 ?
O6 Ba1 Ba1 117.45(7) 5_656 8_655 ?
O4 Ba1 Ba1 101.90(7) 2 8_655 ?
O5 Ba1 Ba1 155.22(7) 8_665 8_655 ?
O2 Ba1 Ba1 119.26(6) 3_655 8_655 ?
O3 Ba1 Ba1 39.10(6) . 8_655 ?
O3 Ba1 Ba1 43.32(7) 8_665 8_665 ?
O4 Ba1 Ba1 116.89(7) 7_556 8_665 ?
O5 Ba1 Ba1 73.71(7) . 8_665 ?
O6 Ba1 Ba1 165.40(7) . 8_665 ?
O6 Ba1 Ba1 103.81(7) 5_656 8_665 ?
O4 Ba1 Ba1 39.26(6) 2 8_665 ?
O5 Ba1 Ba1 40.14(6) 8_665 8_665 ?
O2 Ba1 Ba1 111.70(6) 3_655 8_665 ?
O3 Ba1 Ba1 115.94(7) . 8_665 ?
Ba1 Ba1 Ba1 115.306(18) 8_655 8_665 ?
O3 Ba1 Ba1 152.56(7) 8_665 5_656 ?
O4 Ba1 Ba1 74.18(7) 7_556 5_656 ?
O5 Ba1 Ba1 137.30(7) . 5_656 ?
O6 Ba1 Ba1 34.81(7) . 5_656 ?
O6 Ba1 Ba1 34.80(7) 5_656 5_656 ?
O4 Ba1 Ba1 112.34(6) 2 5_656 ?
O5 Ba1 Ba1 103.97(6) 8_665 5_656 ?
O2 Ba1 Ba1 66.45(6) 3_655 5_656 ?
O3 Ba1 Ba1 106.65(7) . 5_656 ?
Ba1 Ba1 Ba1 99.496(13) 8_655 5_656 ?
Ba1 Ba1 Ba1 137.276(9) 8_665 5_656 ?
O1 Ga1 O2 114.33(15) 6_656 . ?
O1 Ga1 O4 105.60(15) 6_656 . ?
O2 Ga1 O4 113.15(15) . . ?
O1 Ga1 O3 106.67(16) 6_656 . ?
O2 Ga1 O3 106.69(15) . . ?
O4 Ga1 O3 110.24(15) . . ?
O1 Ga2 O2 111.51(14) . 8_665 ?
O1 Ga2 O5 107.17(15) . . ?
O2 Ga2 O5 110.98(15) 8_665 . ?
O1 Ga2 O6 103.79(14) . 8_665 ?
O2 Ga2 O6 113.05(14) 8_665 8_665 ?
O5 Ga2 O6 109.97(15) . 8_665 ?
Ga1 O1 Ga2 127.19(18) 6_556 . ?
Ga1 O2 Ga2 117.64(17) . 8_655 ?
Ga1 O2 Ba1 117.43(14) . 3_645 ?
Ga2 O2 Ba1 117.95(14) 8_655 3_645 ?
Ga1 O3 Ba1 137.79(17) . 8_655 ?
Ga1 O3 Ba1 114.43(15) . . ?
Ba1 O3 Ba1 97.58(10) 8_655 . ?
Ga1 O4 Ba1 129.43(16) . 7 ?
Ga1 O4 Ba1 118.72(15) . 2_554 ?
Ba1 O4 Ba1 99.90(10) 7 2_554 ?
Ga2 O5 Ba1 128.58(16) . . ?
Ga2 O5 Ba1 126.35(15) . 8_655 ?
Ba1 O5 Ba1 98.16(10) . 8_655 ?
Ga2 O6 Ba1 121.64(15) 8_655 . ?
Ga2 O6 Ba1 122.43(15) 8_655 5_656 ?
Ba1 O6 Ba1 110.39(10) . 5_656 ?

loop_
_geom_bond_atom_site_label_1
_geom_bond_atom_site_label_2
_geom_bond_distance
_geom_bond_site_symmetry_2
_geom_bond_publ_flag
Ba1 O3 2.790(3) 8_665 ?
Ba1 O4 2.817(3) 7_556 ?
Ba1 O5 2.856(3) . ?
Ba1 O6 2.859(3) . ?
Ba1 O6 2.859(3) 5_656 ?
Ba1 O4 2.911(3) 2 ?
Ba1 O5 2.947(3) 8_665 ?
Ba1 O2 2.988(3) 3_655 ?
Ba1 O3 3.035(4) . ?
Ba1 Ba1 4.3850(7) 8_655 ?
Ba1 Ba1 4.3850(7) 8_665 ?
Ba1 Ba1 4.6946(8) 5_656 ?
Ga1 O1 1.811(3) 6_656 ?
Ga1 O2 1.830(3) . ?
Ga1 O4 1.848(3) . ?
Ga1 O3 1.868(3) . ?
Ga2 O1 1.821(3) . ?
Ga2 O2 1.830(3) 8_665 ?
Ga2 O5 1.848(3) . ?
Ga2 O6 1.865(3) 8_665 ?
O1 Ga1 1.811(3) 6_556 ?
O2 Ga2 1.830(3) 8_655 ?
O2 Ba1 2.988(3) 3_645 ?
O3 Ba1 2.790(3) 8_655 ?
O4 Ba1 2.817(3) 7 ?
O4 Ba1 2.911(3) 2_554 ?
O5 Ba1 2.947(3) 8_655 ?
O6 Ga2 1.865(3) 8_655 ?
O6 Ba1 2.859(3) 5_656 ?
